data_4131999
loop_
_publ_author_name
'Hao, Wei'
'Harenberg, Johannes H.'
'Wu, Xiangyu'
'MacMillan, Samantha N.'
'Lin, Song'

_publ_section_title
;
 Diastereo- and Enantioselective Formal [3 + 2] Cycloaddition of
 Cyclopropyl Ketones and Alkenes via Ti-Catalyzed Radical Redox Relay.
;
_journal_issue 10
_journal_name_full 'Journal of the American Chemical Society'
_journal_page_first 3514
_journal_page_last 3517
_journal_paper_doi 10.1021/jacs.7b13710
_journal_volume 140
_journal_year 2018
_chemical_absolute_configuration syn
_chemical_formula_moiety 'C32 H38 O2'
_chemical_formula_sum 'C32 H38 O2'
_chemical_formula_weight 454.62
_space_group_crystal_system monoclinic
_space_group_IT_number 4
_space_group_name_Hall 'P 2yb'
_space_group_name_H-M_alt 'P 1 21 1'
_atom_sites_solution_hydrogens geom
_atom_sites_solution_primary dual
_audit_creation_date 2017-11-14
_audit_creation_method
;
Olex2 1.2-ac3
(compiled 2016.08.26 svn.r3337 for Rigaku Oxford Diffraction, GUI svn.r5221)
;
_cell_angle_alpha 90
_cell_angle_beta 91.3423(5)
_cell_angle_gamma 90
_cell_formula_units_Z 4
_cell_length_a 13.24067(7)
_cell_length_b 7.76255(4)
_cell_length_c 24.83830(13)
_cell_measurement_reflns_used 53419
_cell_measurement_temperature 100.00(10)
_cell_measurement_theta_max 78.2630
_cell_measurement_theta_min 1.7910
_cell_volume 2552.21(2)
_computing_cell_refinement 'CrysAlisPro 1.171.39.29d (Rigaku OD, 2017)'
_computing_data_collection 'CrysAlisPro 1.171.39.29d (Rigaku OD, 2017)'
_computing_data_reduction 'CrysAlisPro 1.171.39.29d (Rigaku OD, 2017)'
_computing_molecular_graphics 'Olex2 (Dolomanov et al., 2009)'
_computing_publication_material 'Olex2 (Dolomanov et al., 2009)'
_computing_structure_refinement 'ShelXL (Sheldrick, 2015)'
_computing_structure_solution 'ShelXT (Sheldrick, 2015)'
_diffrn_ambient_environment N~2~
_diffrn_ambient_temperature 100.00(10)
_diffrn_detector 'CCD plate'
_diffrn_detector_type HyPix
_diffrn_measured_fraction_theta_full 1.000
_diffrn_measured_fraction_theta_max 1.000
_diffrn_measurement_details
;
List of Runs (angles in degrees, time in seconds):

  # Type    Start    End  Width  t~exp~   \w     \q     \k     \f   Frames
--------------------------------------------------------------------------
  1  \w    -39.00  81.00   0.50    0.25    --    0.00  57.00 -30.00  240
  2  \w     95.00 151.00   0.50    5.00    --   62.87 119.00 -53.00  112
  3  \w     96.00 178.00   0.50    5.00    --  125.75 119.00 -53.00  164
  4  \w    100.00 178.00   0.50    5.00    --  125.75 111.00 -90.00  156
  5  \w     91.00 150.00   0.50    5.00    --   62.87 125.00-120.00  118
  6  \w     91.00 150.00   0.50    5.00    --   62.87 125.00 -90.00  118
  7  \w     87.00 178.00   0.50    5.00    --  125.75  63.00 -90.00  182
  8  \w     87.00 178.00   0.50    5.00    --  125.75  63.00  60.00  182
  9  \w     87.00 178.00   0.50    5.00    --  125.75  63.00 120.00  182
 10  \w     87.00 178.00   0.50    5.00    --  125.75  63.00  30.00  182
 11  \w     87.00 178.00   0.50    5.00    --  125.75  63.00 150.00  182
 12  \w     86.00 178.00   0.50    5.00    --  125.75  65.00 -26.72  184
 13  \w     87.00 178.00   0.50    5.00    --  125.75  63.00-180.00  182
 14  \w     87.00 178.00   0.50    5.00    --  125.75  63.00 -60.00  182
 15  \w     87.00 178.00   0.50    5.00    --  125.75  63.00  90.00  182
 16  \w     72.00 150.00   0.50    5.00    --   62.87 156.00 102.00  156
 17  \w     80.00 178.00   0.50    5.00    --  125.75  77.00  60.00  196
 18  \w     71.00 166.00   0.50    5.00    --  125.75 156.00 102.00  190
 19  \w     80.00 178.00   0.50    5.00    --  125.75  77.00  90.00  196
 20  \w     82.00 178.00   0.50    5.00    --  125.75  50.00 150.00  192
 21  \w     80.00 178.00   0.50    5.00    --  125.75  77.00 -60.00  196
 22  \w     78.00 178.00   0.50    5.00    --  125.75  82.00 -18.19  200
 23  \w     80.00 178.00   0.50    5.00    --  125.75  77.00  30.00  196
 24  \w     80.00 178.00   0.50    5.00    --  125.75  77.00-150.00  196
 25  \w     82.00 178.00   0.50    5.00    --  125.75  72.00-151.19  192
 26  \w     80.00 178.00   0.50    5.00    --  125.75  77.00 -90.00  196
 27  \w     80.00 178.00   0.50    5.00    --  125.75  77.00-120.00  196
 28  \w     80.00 178.00   0.50    5.00    --  125.75  77.00   0.00  196
 29  \w     80.00 178.00   0.50    5.00    --  125.75  77.00 -30.00  196
 30  \w     80.00 178.00   0.50    5.00    --  125.75  77.00 150.00  196
 31  \w     60.00 149.00   0.50    5.00    --  125.75 178.00 150.00  178
 32  \w     13.00  46.00   0.50    5.00    --   62.87  85.00 -20.72   66
 33  \w     10.00  44.00   0.50    5.00    --   62.87  92.00 -93.62   68
 34  \w     17.00 151.00   0.50    5.00    --   62.87  77.00-180.00  268
 35  \w     80.00 178.00   0.50    5.00    --  125.75  77.00-180.00  196
 36  \w     60.00 149.00   0.50    5.00    --  125.75 178.00-180.00  178
 37  \w     12.00  46.00   0.50    5.00    --   62.87  89.00  36.44   68
 38  \w      9.00  37.00   0.50    5.00    --   62.87  94.00  95.77   56
 39  \w     10.00  37.00   0.50    5.00    --   62.87  93.00 146.05   54
 40  \w     10.00  44.00   0.50    5.00    --   62.87  92.00  83.36   68
 41  \w      9.00  37.00   0.50    5.00    --   62.87  94.00  51.39   56
 42  \w     13.00  46.00   0.50    5.00    --   62.87  85.00  14.07   66
 43  \w     10.00  37.00   0.50    5.00    --   62.87  93.00 -52.88   54
 44  \w     10.00  37.00   0.50    5.00    --   62.87  93.00-111.55   54
 45  \w     10.00  44.00   0.50    5.00    --   62.87  92.00-165.70   68
 46  \w      9.00  37.00   0.50    5.00    --   62.87  94.00-178.79   56
 47  \w    -39.00  81.00   0.50    0.25    --    0.00  57.00 -30.00  240
 48  \w     -4.00  57.00   0.50    0.25    --    0.00 -99.00 150.00  122
 49  \w     47.00 137.00   0.50    5.00    --   62.87-156.00  65.00  180
 50  \w     47.00 137.00   0.50    5.00    --  125.75-156.00  65.00  180
 51  \w     43.00 165.00   0.50    5.00    --  125.75 -63.00  30.00  244
 52  \w     38.00 117.00   0.50    5.00    --  125.75-119.00-138.00  158
 53  \w     43.00 165.00   0.50    5.00    --  125.75 -63.00-180.00  244
 54  \w     36.00 115.00   0.50    5.00    --  125.75-111.00 -60.00  158
 55  \w     34.00 172.00   0.50    5.00    --  125.75 -77.00-120.00  276
 56  \w     27.00 117.00   0.50    5.00    --   62.87-119.00-138.00  180
 57  \w     36.00 115.00   0.50    5.00    --  125.75-111.00   0.00  158
 58  \w     36.00 115.00   0.50    5.00    --  125.75-111.00 150.00  158
 59  \w    -46.00  89.00   0.50    0.25    --    0.00  77.00  90.00  270
 60  \w    -67.00  -6.00   0.50    0.25    --    0.00 119.00 -53.00  122
 61  \w    -89.00 -27.00   0.50    0.25    --    0.00 156.00 102.00  124
 62  \w    -89.00 -16.00   0.50    5.00    -- -104.25 111.00  90.00  146
 63  \w   -111.00 -26.00   0.50    5.00    --  -62.87 156.00 102.00  170
 64  \w   -112.00 -26.00   0.50    5.00    -- -104.25 156.00 102.00  172
 65  \w    -99.00  89.00   0.50    0.25    --    0.00   0.00 -90.00  376
 66  \w    -81.00  38.00   0.50    0.25    --    0.00 -57.00 120.00  238
 67  \w    -99.00  89.00   0.50    0.25    --    0.00   0.00-150.00  376
 68  \w    -98.00 -36.00   0.50    0.25    --    0.00 178.00-180.00  124
 69  \w   -101.00  19.00   0.50    5.00    --  -62.87  61.00-180.00  240
 70  \w    -99.00  89.00   0.50    0.25    --    0.00   0.00 -60.00  376
 71  \w    -99.00  89.00   0.50    0.25    --    0.00   0.00-180.00  376
 72  \w    -99.00  89.00   0.50    0.25    --    0.00   0.00-120.00  376
 73  \w   -145.00 -25.00   0.50    5.00    --  -62.87 -61.00-120.00  240
 74  \w   -145.00 -25.00   0.50    5.00    --  -62.87 -61.00 -90.00  240
 75  \w   -145.00 -25.00   0.50    5.00    --  -62.87 -61.00  60.00  240
 76  \w   -145.00 -25.00   0.50    5.00    --  -62.87 -61.00  90.00  240
 77  \w   -150.00 -49.00   0.50    5.00    --  -62.87-156.00  65.00  202
 78  \w   -150.00 -74.00   0.50    5.00    --  -62.87-119.00-138.00  152
 79  \w   -148.00 -14.00   0.50    5.00    --  -62.87 -45.00 -60.00  268
 80  \w   -148.00 -14.00   0.50    5.00    --  -62.87 -45.00  30.00  268
 81  \w   -149.00 -49.00   0.50    5.00    -- -104.25-156.00  65.00  200
 82  \w   -156.00 -80.00   0.50    5.00    --  -62.87 -94.00 150.00  152
 83  \w   -156.00 -80.00   0.50    5.00    --  -62.87 -94.00 120.00  152
 84  \w   -154.00 -17.00   0.50    5.00    --  -62.87 -77.00   0.00  274
 85  \w   -154.00 -17.00   0.50    5.00    --  -62.87 -77.00-180.00  274
 86  \w   -156.00 -80.00   0.50    5.00    --  -62.87 -94.00-150.00  152
 87  \w   -154.00 -17.00   0.50    5.00    --  -62.87 -77.00 -90.00  274
 88  \w   -177.00 -74.00   0.50    5.00    -- -104.25-119.00-138.00  206
 89  \w   -177.00 -56.00   0.50    5.00    -- -104.25 -80.00 -78.36  242
 90  \w   -177.00 -55.00   0.50    5.00    -- -104.25 -83.00 132.09  244
 91  \w   -177.00 -56.00   0.50    5.00    -- -104.25 -80.00 -52.05  242
 92  \w   -177.00 -56.00   0.50    5.00    -- -104.25 -80.00  74.56  242
 93  \w   -177.00 -58.00   0.50    5.00    -- -104.25 -77.00  81.26  238
 94  \w   -177.00 -56.00   0.50    5.00    -- -104.25 -81.00 -30.13  242
 95  \w   -177.00 -58.00   0.50    5.00    -- -104.25 -77.00-120.00  238
 96  \w   -177.00 -58.00   0.50    5.00    -- -104.25 -77.00  60.00  238
 97  \w   -177.00 -56.00   0.50    5.00    -- -104.25 -81.00  43.90  242
 98  \w   -177.00 -56.00   0.50    5.00    -- -104.25 -81.00-132.91  242
 99  \w   -177.00 -58.00   0.50    5.00    -- -104.25 -77.00 -90.00  238
100  \w   -177.00 -56.00   0.50    5.00    -- -104.25 -81.00 116.64  242
101  \w   -177.00 -55.00   0.50    5.00    -- -104.25 -83.00  24.60  244
102  \w   -177.00 -59.00   0.50    5.00    -- -104.25 -76.00  94.62  236
103  \w   -177.00 -58.00   0.50    5.00    -- -104.25 -78.00 164.77  238
104  \w   -177.00 -56.00   0.50    5.00    -- -104.25 -81.00 152.50  242
105  \w   -177.00 -58.00   0.50    5.00    -- -104.25 -77.00   0.00  238
106  \w   -177.00 -58.00   0.50    5.00    -- -104.25 -77.00-150.00  238
107  \w   -177.00 -59.00   0.50    5.00    -- -104.25 -75.00-176.87  236
108  \w   -177.00 -55.00   0.50    5.00    -- -104.25 -83.00  -6.27  244
109  \w   -177.00 -55.00   0.50    5.00    -- -104.25 -83.00-100.29  244
110  \w   -177.00 -58.00   0.50    5.00    -- -104.25 -77.00 173.31  238
;
_diffrn_measurement_device 'four-circle diffractometer'
_diffrn_measurement_device_type 'XtaLAB Synergy, Dualflex, HyPix'
_diffrn_measurement_method '\w scans'
_diffrn_orient_matrix_type 'CrysAlisPro convention (1999,Acta A55,543-557)'
_diffrn_orient_matrix_UB_11 -0.0944643000
_diffrn_orient_matrix_UB_12 -0.1129283000
_diffrn_orient_matrix_UB_13 0.0070304000
_diffrn_orient_matrix_UB_21 0.0215413000
_diffrn_orient_matrix_UB_22 -0.0070380000
_diffrn_orient_matrix_UB_23 0.0611918000
_diffrn_orient_matrix_UB_31 -0.0644415000
_diffrn_orient_matrix_UB_32 0.1630506000
_diffrn_orient_matrix_UB_33 0.0075107000
_diffrn_radiation_monochromator mirror
_diffrn_radiation_probe x-ray
_diffrn_radiation_type CuK\a
_diffrn_radiation_wavelength 1.54184
_diffrn_reflns_av_R_equivalents 0.0338
_diffrn_reflns_av_unetI/netI 0.0127
_diffrn_reflns_Laue_measured_fraction_full 1.000
_diffrn_reflns_Laue_measured_fraction_max 1.000
_diffrn_reflns_limit_h_max 16
_diffrn_reflns_limit_h_min -16
_diffrn_reflns_limit_k_max 9
_diffrn_reflns_limit_k_min -9
_diffrn_reflns_limit_l_max 30
_diffrn_reflns_limit_l_min -30
_diffrn_reflns_number 94575
_diffrn_reflns_point_group_measured_fraction_full 0.999
_diffrn_reflns_point_group_measured_fraction_max 0.999
_diffrn_reflns_theta_full 67.684
_diffrn_reflns_theta_max 70.065
_diffrn_reflns_theta_min 1.779
_diffrn_source 'micro-focus sealed X-ray tube'
_diffrn_source_type 'PhotonJet (Cu) X-ray Source'
_exptl_absorpt_coefficient_mu 0.550
_exptl_absorpt_correction_T_max 1.000
_exptl_absorpt_correction_T_min 0.851
_exptl_absorpt_correction_type gaussian
_exptl_absorpt_process_details
;
CrysAlisPro 1.171.39.29d (Rigaku Oxford Diffraction, 2017)
Numerical absorption correction based on gaussian integration over
			a multifaceted crystal model
Empirical absorption correction using spherical harmonics,
 implemented in SCALE3 ABSPACK scaling algorithm.
;
_exptl_crystal_colour 'clear colourless'
_exptl_crystal_density_diffrn 1.183
_exptl_crystal_description plate
_exptl_crystal_F_000 984
_exptl_crystal_size_max 0.168
_exptl_crystal_size_mid 0.099
_exptl_crystal_size_min 0.05
_refine_diff_density_max 0.263
_refine_diff_density_min -0.181
_refine_diff_density_rms 0.030
_refine_ls_abs_structure_details
;
 Flack x determined using 4326 quotients [(I+)-(I-)]/[(I+)+(I-)]
 (Parsons, Flack and Wagner, Acta Cryst. B69 (2013) 249-259).
;
_refine_ls_abs_structure_Flack 0.00(5)
_refine_ls_extinction_method none
_refine_ls_goodness_of_fit_ref 1.027
_refine_ls_hydrogen_treatment constr
_refine_ls_matrix_type full
_refine_ls_number_parameters 619
_refine_ls_number_reflns 9697
_refine_ls_number_restraints 1
_refine_ls_restrained_S_all 1.027
_refine_ls_R_factor_all 0.0318
_refine_ls_R_factor_gt 0.0315
_refine_ls_shift/su_max 0.000
_refine_ls_shift/su_mean 0.000
_refine_ls_structure_factor_coef Fsqd
_refine_ls_weighting_details 'w=1/[\s^2^(Fo^2^)+(0.0453P)^2^+0.5968P] where P=(Fo^2^+2Fc^2^)/3'
_refine_ls_weighting_scheme calc
_refine_ls_wR_factor_gt 0.0822
_refine_ls_wR_factor_ref 0.0824
_reflns_Friedel_coverage 0.851
_reflns_Friedel_fraction_full 0.999
_reflns_Friedel_fraction_max 0.997
_reflns_number_gt 9584
_reflns_number_total 9697
_reflns_threshold_expression 'I > 2\s(I)'
_cod_data_source_file ja7b13710_si_003.cif
_cod_data_source_block rwh11_abs
_cod_database_code 4131999
_shelx_shelxl_version_number 2016/6
_chemical_oxdiff_formula C32H38O2
_chemical_oxdiff_usercomment 'Crystallized from diethyl ether.'
_shelx_space_group_comment
;
The symmetry employed for this shelxl refinement is uniquely defined
by the following loop, which should always be used as a source of
symmetry information in preference to the above space-group names.
They are only intended as comments.
;
_reflns_odcompleteness_completeness 100.00
_reflns_odcompleteness_iscentric 1
_reflns_odcompleteness_theta 69.95
_olex2_refinement_description
;
1. Fixed Uiso
 At 1.2 times of:
  All C(H) groups, All C(H,H) groups
 At 1.5 times of:
  All C(H,H,H) groups
2.a Ternary CH refined with riding coordinates:
 C108(H108), C112(H112), C118(H118), C119(H119), C126(H126), C208(H208),
 C212(H212), C218(H218), C219(H219), C226(H226)
2.b Secondary CH2 refined with riding coordinates:
 C109(H10A,H10B), C111(H11A,H11B), C116(H11C,H11D), C117(H11E,H11F), C120(H12A,
 H12B), C121(H12C,H12D), C124(H12E,H12F), C125(H12G,H12H), C209(H20A,H20B),
 C211(H21A,H21B), C216(H21C,H21D), C217(H21E,H21F), C220(H22A,H22B), C221(H22C,
 H22D), C224(H22E,H22F), C225(H22G,H22H)
2.c Aromatic/amide H refined with riding coordinates:
 C101(H101), C102(H102), C103(H103), C104(H104), C105(H105), C114(H114),
 C128(H128), C129(H129), C201(H201), C202(H202), C203(H203), C204(H204),
 C205(H205), C214(H214), C228(H228), C229(H229)
2.d Idealised Me refined as rotating group:
 C130(H13A,H13B,H13C), C131(H13D,H13E,H13F), C132(H13G,H13H,H13I), C230(H23A,
 H23B,H23C), C231(H23D,H23E,H23F), C232(H23G,H23H,H23I)
;
_olex2_submission_special_instructions 'No special instructions were received'
_oxdiff_exptl_absorpt_empirical_details
;
Empirical correction (ABSPACK) includes:
- Absorption correction using spherical harmonics
- Frame scaling
;
_oxdiff_exptl_absorpt_empirical_full_max 1.392
_oxdiff_exptl_absorpt_empirical_full_min 0.795

loop_
_space_group_symop_operation_xyz
'x, y, z'
'-x, y+1/2, -z'

loop_
_atom_site_label
_atom_site_type_symbol
_atom_site_fract_x
_atom_site_fract_y
_atom_site_fract_z
_atom_site_U_iso_or_equiv
_atom_site_adp_type
_atom_site_occupancy
_atom_site_site_symmetry_order
_atom_site_calc_flag
_atom_site_refinement_flags_posn
O11 O 0.18226(10) 0.4483(2) 0.78395(6) 0.0335(3) Uani 1 1 d .
O12 O 0.42578(11) -0.4645(3) 0.39480(6) 0.0476(5) Uani 1 1 d .
C101 C 0.05993(16) 0.2334(3) 0.84354(8) 0.0308(4) Uani 1 1 d .
H101 H 0.128016 0.249574 0.855381 0.037 Uiso 1 1 calc R
C102 C -0.00424(17) 0.1334(3) 0.87383(9) 0.0369(5) Uani 1 1 d .
H102 H 0.019891 0.080900 0.906190 0.044 Uiso 1 1 calc R
C103 C -0.10334(18) 0.1104(3) 0.85684(9) 0.0396(5) Uani 1 1 d .
H103 H -0.147285 0.041317 0.877476 0.048 Uiso 1 1 calc R
C104 C -0.13904(17) 0.1877(3) 0.80971(9) 0.0365(5) Uani 1 1 d .
H104 H -0.207410 0.171838 0.798336 0.044 Uiso 1 1 calc R
C105 C -0.07514(15) 0.2882(3) 0.77908(8) 0.0286(4) Uani 1 1 d .
H105 H -0.099881 0.341422 0.746949 0.034 Uiso 1 1 calc R
C106 C 0.02537(14) 0.3108(2) 0.79566(7) 0.0243(4) Uani 1 1 d .
C107 C 0.09958(14) 0.4146(2) 0.76428(7) 0.0241(4) Uani 1 1 d .
C108 C 0.06803(13) 0.4779(2) 0.70857(7) 0.0216(4) Uani 1 1 d .
H108 H 0.027815 0.385799 0.689824 0.026 Uiso 1 1 calc R
C109 C 0.00197(14) 0.6445(3) 0.71212(8) 0.0286(4) Uani 1 1 d .
H10A H -0.062865 0.628696 0.692069 0.034 Uiso 1 1 calc R
H10B H -0.012640 0.671154 0.750131 0.034 Uiso 1 1 calc R
C110 C 0.06347(14) 0.7911(2) 0.68704(7) 0.0244(4) Uani 1 1 d .
C111 C 0.12580(14) 0.6948(2) 0.64539(7) 0.0248(4) Uani 1 1 d .
H11A H 0.185135 0.763927 0.635086 0.030 Uiso 1 1 calc R
H11B H 0.084335 0.669753 0.612636 0.030 Uiso 1 1 calc R
C112 C 0.15942(13) 0.5267(2) 0.67336(7) 0.0223(4) Uani 1 1 d .
H112 H 0.218080 0.553770 0.698011 0.027 Uiso 1 1 calc R
C113 C 0.19148(13) 0.3856(2) 0.63517(7) 0.0210(3) Uani 1 1 d .
C114 C 0.12586(13) 0.3234(2) 0.59525(7) 0.0233(4) Uani 1 1 d .
H114 H 0.058622 0.366127 0.593656 0.028 Uiso 1 1 calc R
C115 C 0.15441(13) 0.2011(2) 0.55745(7) 0.0220(4) Uani 1 1 d .
C116 C 0.07813(14) 0.1472(3) 0.51403(8) 0.0301(4) Uani 1 1 d .
H11C H 0.039363 0.249617 0.501850 0.036 Uiso 1 1 calc R
H11D H 0.029936 0.064320 0.529512 0.036 Uiso 1 1 calc R
C117 C 0.12783(13) 0.0646(3) 0.46565(8) 0.0257(4) Uani 1 1 d .
H11E H 0.164586 0.153275 0.445206 0.031 Uiso 1 1 calc R
H11F H 0.075488 0.013435 0.441440 0.031 Uiso 1 1 calc R
C118 C 0.20129(13) -0.0751(2) 0.48506(7) 0.0195(3) Uani 1 1 d .
H118 H 0.165190 -0.155009 0.509647 0.023 Uiso 1 1 calc R
C119 C 0.24553(12) -0.1791(2) 0.43950(7) 0.0186(3) Uani 1 1 d .
H119 H 0.286525 -0.096195 0.418293 0.022 Uiso 1 1 calc R
C120 C 0.17723(13) -0.2733(2) 0.39825(7) 0.0236(4) Uani 1 1 d .
H12A H 0.143115 -0.191310 0.373312 0.028 Uiso 1 1 calc R
H12B H 0.125679 -0.343951 0.416239 0.028 Uiso 1 1 calc R
C121 C 0.25361(13) -0.3875(3) 0.36853(7) 0.0264(4) Uani 1 1 d .
H12C H 0.224629 -0.502846 0.361095 0.032 Uiso 1 1 calc R
H12D H 0.272271 -0.333910 0.333989 0.032 Uiso 1 1 calc R
C122 C 0.34565(14) -0.4012(3) 0.40649(8) 0.0277(4) Uani 1 1 d .
C123 C 0.31997(13) -0.3186(2) 0.45980(7) 0.0224(4) Uani 1 1 d .
C124 C 0.40705(13) -0.2358(3) 0.49157(7) 0.0249(4) Uani 1 1 d .
H12E H 0.447394 -0.163590 0.467233 0.030 Uiso 1 1 calc R
H12F H 0.451692 -0.326715 0.506800 0.030 Uiso 1 1 calc R
C125 C 0.36646(13) -0.1240(2) 0.53738(7) 0.0229(4) Uani 1 1 d .
H12G H 0.333892 -0.199188 0.564100 0.027 Uiso 1 1 calc R
H12H H 0.423617 -0.064273 0.555753 0.027 Uiso 1 1 calc R
C126 C 0.28963(12) 0.0103(2) 0.51667(7) 0.0188(3) Uani 1 1 d .
H126 H 0.326043 0.082837 0.490085 0.023 Uiso 1 1 calc R
C127 C 0.25300(13) 0.1336(2) 0.55980(7) 0.0196(3) Uani 1 1 d .
C128 C 0.31841(13) 0.1935(2) 0.60061(7) 0.0216(4) Uani 1 1 d .
H128 H 0.385052 0.148467 0.603249 0.026 Uiso 1 1 calc R
C129 C 0.28867(13) 0.3171(2) 0.63742(7) 0.0228(4) Uani 1 1 d .
H129 H 0.335271 0.355536 0.664503 0.027 Uiso 1 1 calc R
C130 C -0.00573(16) 0.9268(3) 0.66079(9) 0.0327(4) Uani 1 1 d .
H13A H -0.048081 0.872530 0.632709 0.049 Uiso 1 1 calc GR
H13B H 0.035462 1.017349 0.644733 0.049 Uiso 1 1 calc GR
H13C H -0.048847 0.977508 0.688149 0.049 Uiso 1 1 calc GR
C131 C 0.13214(16) 0.8785(3) 0.72912(9) 0.0354(5) Uani 1 1 d .
H13D H 0.090841 0.929344 0.757230 0.053 Uiso 1 1 calc GR
H13E H 0.171459 0.969116 0.711859 0.053 Uiso 1 1 calc GR
H13F H 0.178149 0.793008 0.745250 0.053 Uiso 1 1 calc GR
C132 C 0.26967(18) -0.4621(3) 0.49268(8) 0.0334(4) Uani 1 1 d .
H13G H 0.239312 -0.411925 0.524692 0.050 Uiso 1 1 calc GR
H13H H 0.320644 -0.547313 0.503748 0.050 Uiso 1 1 calc GR
H13I H 0.217078 -0.518171 0.470486 0.050 Uiso 1 1 calc GR
O21 O 0.39952(11) 0.3329(2) 1.02886(6) 0.0361(3) Uani 1 1 d .
O22 O 0.73978(12) -0.4910(2) 0.68465(7) 0.0461(4) Uani 1 1 d .
C201 C 0.23584(18) 0.1591(3) 1.07137(8) 0.0344(5) Uani 1 1 d .
H201 H 0.301398 0.132868 1.085420 0.041 Uiso 1 1 calc R
C202 C 0.1522(2) 0.0779(3) 1.09217(9) 0.0472(6) Uani 1 1 d .
H202 H 0.160650 -0.003980 1.120354 0.057 Uiso 1 1 calc R
C203 C 0.0570(2) 0.1154(4) 1.07213(10) 0.0485(6) Uani 1 1 d .
H203 H -0.000201 0.060101 1.086701 0.058 Uiso 1 1 calc R
C204 C 0.04450(18) 0.2334(3) 1.03081(10) 0.0419(5) Uani 1 1 d .
H204 H -0.021303 0.259008 1.016975 0.050 Uiso 1 1 calc R
C205 C 0.12783(15) 0.3143(3) 1.00960(8) 0.0308(4) Uani 1 1 d .
H205 H 0.118913 0.394379 0.980967 0.037 Uiso 1 1 calc R
C206 C 0.22435(15) 0.2794(2) 1.02980(7) 0.0262(4) Uani 1 1 d .
C207 C 0.31786(14) 0.3623(2) 1.00781(7) 0.0246(4) Uani 1 1 d .
C208 C 0.30605(13) 0.4825(2) 0.95980(7) 0.0216(4) Uani 1 1 d .
H208 H 0.258631 0.429746 0.932549 0.026 Uiso 1 1 calc R
C209 C 0.26733(14) 0.6625(2) 0.97512(7) 0.0253(4) Uani 1 1 d .
H20A H 0.303473 0.706228 1.007674 0.030 Uiso 1 1 calc R
H20B H 0.194005 0.659602 0.981996 0.030 Uiso 1 1 calc R
C210 C 0.28962(16) 0.7759(3) 0.92565(8) 0.0288(4) Uani 1 1 d .
C211 C 0.38378(15) 0.6927(3) 0.90142(8) 0.0297(4) Uani 1 1 d .
H21A H 0.441997 0.772386 0.904443 0.036 Uiso 1 1 calc R
H21B H 0.371096 0.666350 0.862850 0.036 Uiso 1 1 calc R
C212 C 0.40671(13) 0.5251(2) 0.93299(7) 0.0236(4) Uani 1 1 d .
H212 H 0.458012 0.551796 0.961979 0.028 Uiso 1 1 calc R
C213 C 0.44724(13) 0.3805(2) 0.89884(7) 0.0228(4) Uani 1 1 d .
C214 C 0.39203(13) 0.3166(2) 0.85497(7) 0.0230(4) Uani 1 1 d .
H214 H 0.326837 0.362736 0.847264 0.028 Uiso 1 1 calc R
C215 C 0.42886(13) 0.1871(2) 0.82186(7) 0.0221(4) Uani 1 1 d .
C216 C 0.36210(14) 0.1238(3) 0.77538(8) 0.0282(4) Uani 1 1 d .
H21C H 0.325911 0.223306 0.759124 0.034 Uiso 1 1 calc R
H21D H 0.310885 0.043768 0.789501 0.034 Uiso 1 1 calc R
C217 C 0.42079(14) 0.0325(3) 0.73194(7) 0.0258(4) Uani 1 1 d .
H21E H 0.459885 0.117915 0.711391 0.031 Uiso 1 1 calc R
H21F H 0.373175 -0.025823 0.706598 0.031 Uiso 1 1 calc R
C218 C 0.49250(13) -0.0997(2) 0.75734(7) 0.0213(4) Uani 1 1 d .
H218 H 0.452918 -0.179141 0.780513 0.026 Uiso 1 1 calc R
C219 C 0.54771(13) -0.2057(2) 0.71589(7) 0.0225(4) Uani 1 1 d .
H219 H 0.590772 -0.122472 0.695985 0.027 Uiso 1 1 calc R
C220 C 0.48834(15) -0.3070(3) 0.67269(8) 0.0313(4) Uani 1 1 d .
H22A H 0.457411 -0.229246 0.645342 0.038 Uiso 1 1 calc R
H22B H 0.434938 -0.378440 0.688744 0.038 Uiso 1 1 calc R
C221 C 0.57166(16) -0.4194(3) 0.64840(9) 0.0363(5) Uani 1 1 d .
H22C H 0.545821 -0.536599 0.640533 0.044 Uiso 1 1 calc R
H22D H 0.595694 -0.367807 0.614576 0.044 Uiso 1 1 calc R
C222 C 0.65740(16) -0.4263(3) 0.69088(8) 0.0309(4) Uani 1 1 d .
C223 C 0.62090(15) -0.3385(2) 0.74129(7) 0.0255(4) Uani 1 1 d .
C224 C 0.69972(15) -0.2473(3) 0.77640(8) 0.0274(4) Uani 1 1 d .
H22E H 0.742595 -0.173861 0.753718 0.033 Uiso 1 1 calc R
H22F H 0.743645 -0.333555 0.794689 0.033 Uiso 1 1 calc R
C225 C 0.64732(14) -0.1354(3) 0.81875(8) 0.0266(4) Uani 1 1 d .
H22G H 0.610573 -0.211055 0.843717 0.032 Uiso 1 1 calc R
H22H H 0.699205 -0.071594 0.840045 0.032 Uiso 1 1 calc R
C226 C 0.57278(13) -0.0064(2) 0.79281(7) 0.0208(4) Uani 1 1 d .
H226 H 0.613162 0.065318 0.767727 0.025 Uiso 1 1 calc R
C227 C 0.52562(13) 0.1191(2) 0.83218(7) 0.0217(4) Uani 1 1 d .
C228 C 0.58020(14) 0.1814(3) 0.87684(7) 0.0257(4) Uani 1 1 d .
H228 H 0.645226 0.135220 0.884960 0.031 Uiso 1 1 calc R
C229 C 0.54175(14) 0.3095(3) 0.90971(8) 0.0262(4) Uani 1 1 d .
H229 H 0.580570 0.348745 0.939933 0.031 Uiso 1 1 calc R
C230 C 0.20124(18) 0.7612(4) 0.88460(10) 0.0471(6) Uani 1 1 d .
H23A H 0.190380 0.639893 0.875240 0.071 Uiso 1 1 calc GR
H23B H 0.217165 0.826333 0.852071 0.071 Uiso 1 1 calc GR
H23C H 0.139871 0.808165 0.900321 0.071 Uiso 1 1 calc GR
C231 C 0.3058(3) 0.9612(3) 0.94165(11) 0.0596(8) Uani 1 1 d .
H23D H 0.246586 1.003065 0.960669 0.089 Uiso 1 1 calc GR
H23E H 0.315527 1.031141 0.909334 0.089 Uiso 1 1 calc GR
H23F H 0.365770 0.970032 0.965365 0.089 Uiso 1 1 calc GR
C232 C 0.56757(19) -0.4821(3) 0.77265(9) 0.0390(5) Uani 1 1 d .
H23G H 0.529606 -0.431053 0.802057 0.059 Uiso 1 1 calc GR
H23H H 0.618115 -0.562289 0.787539 0.059 Uiso 1 1 calc GR
H23I H 0.521077 -0.544325 0.748309 0.059 Uiso 1 1 calc GR

loop_
_atom_site_aniso_label
_atom_site_aniso_U_11
_atom_site_aniso_U_22
_atom_site_aniso_U_33
_atom_site_aniso_U_23
_atom_site_aniso_U_13
_atom_site_aniso_U_12
O11 0.0272(7) 0.0385(8) 0.0343(7) 0.0045(6) -0.0074(6) -0.0019(6)
O12 0.0317(8) 0.0675(12) 0.0431(8) -0.0270(9) -0.0073(6) 0.0217(8)
C101 0.0342(10) 0.0281(10) 0.0299(10) -0.0004(8) -0.0022(8) 0.0026(8)
C102 0.0482(12) 0.0325(11) 0.0300(10) 0.0068(9) 0.0004(9) 0.0001(10)
C103 0.0463(12) 0.0390(13) 0.0339(11) 0.0076(10) 0.0073(9) -0.0110(10)
C104 0.0331(10) 0.0410(12) 0.0356(11) -0.0004(10) 0.0016(9) -0.0087(9)
C105 0.0327(10) 0.0273(10) 0.0257(9) 0.0000(8) 0.0010(7) -0.0013(8)
C106 0.0292(9) 0.0185(9) 0.0253(9) -0.0037(7) 0.0014(7) 0.0023(7)
C107 0.0255(9) 0.0193(9) 0.0274(9) -0.0038(7) 0.0001(7) 0.0038(7)
C108 0.0204(8) 0.0193(9) 0.0250(8) -0.0023(7) 0.0010(7) -0.0003(7)
C109 0.0232(9) 0.0277(10) 0.0350(10) 0.0052(8) 0.0039(8) 0.0068(8)
C110 0.0251(9) 0.0199(9) 0.0283(9) -0.0025(7) -0.0013(7) 0.0024(7)
C111 0.0282(9) 0.0197(9) 0.0267(9) -0.0017(7) 0.0029(7) -0.0015(7)
C112 0.0211(8) 0.0206(9) 0.0253(8) -0.0031(7) -0.0002(7) -0.0008(7)
C113 0.0226(8) 0.0174(8) 0.0230(8) 0.0012(7) 0.0022(7) -0.0013(7)
C114 0.0187(8) 0.0214(9) 0.0298(9) -0.0013(8) 0.0014(7) 0.0012(7)
C115 0.0191(8) 0.0195(9) 0.0273(9) -0.0009(7) -0.0005(7) -0.0003(7)
C116 0.0204(9) 0.0304(11) 0.0393(11) -0.0118(9) -0.0059(8) 0.0069(8)
C117 0.0209(8) 0.0258(9) 0.0301(9) -0.0065(8) -0.0080(7) 0.0038(7)
C118 0.0175(8) 0.0183(8) 0.0227(8) -0.0019(7) 0.0011(6) -0.0010(7)
C119 0.0168(8) 0.0189(8) 0.0201(8) 0.0013(7) 0.0010(6) -0.0023(7)
C120 0.0195(8) 0.0258(10) 0.0255(9) -0.0066(7) -0.0001(7) -0.0011(7)
C121 0.0232(9) 0.0294(10) 0.0266(9) -0.0080(8) 0.0011(7) 0.0000(8)
C122 0.0259(9) 0.0282(10) 0.0289(10) -0.0066(8) -0.0001(7) 0.0027(8)
C123 0.0241(8) 0.0207(9) 0.0226(8) -0.0012(7) 0.0003(7) 0.0032(7)
C124 0.0214(9) 0.0277(10) 0.0255(9) -0.0049(8) -0.0026(7) 0.0068(8)
C125 0.0217(8) 0.0241(9) 0.0227(8) -0.0043(7) -0.0031(7) 0.0046(7)
C126 0.0169(7) 0.0183(8) 0.0212(8) -0.0011(7) -0.0001(6) -0.0003(7)
C127 0.0198(8) 0.0164(8) 0.0225(8) 0.0007(7) 0.0011(6) -0.0002(7)
C128 0.0180(8) 0.0230(9) 0.0239(8) 0.0012(7) 0.0001(6) 0.0008(7)
C129 0.0224(8) 0.0222(9) 0.0236(8) -0.0007(7) -0.0025(7) -0.0014(7)
C130 0.0354(11) 0.0245(10) 0.0380(11) 0.0014(8) -0.0042(9) 0.0048(8)
C131 0.0344(11) 0.0322(11) 0.0392(11) -0.0145(9) -0.0067(9) 0.0061(9)
C132 0.0494(12) 0.0200(10) 0.0308(10) 0.0032(8) 0.0023(9) -0.0013(9)
O21 0.0312(7) 0.0404(8) 0.0366(8) 0.0055(7) -0.0047(6) 0.0043(6)
O22 0.0401(8) 0.0540(11) 0.0442(9) -0.0187(8) 0.0019(7) 0.0136(8)
C201 0.0527(13) 0.0257(10) 0.0247(9) -0.0027(8) -0.0038(9) -0.0058(9)
C202 0.0763(18) 0.0366(13) 0.0288(11) 0.0051(10) 0.0014(11) -0.0204(12)
C203 0.0582(15) 0.0507(15) 0.0371(12) 0.0012(11) 0.0083(11) -0.0275(13)
C204 0.0390(12) 0.0461(14) 0.0409(12) -0.0030(10) 0.0074(9) -0.0136(10)
C205 0.0351(10) 0.0282(10) 0.0292(9) -0.0008(8) 0.0054(8) -0.0030(9)
C206 0.0380(10) 0.0187(9) 0.0218(8) -0.0056(7) 0.0037(7) -0.0018(8)
C207 0.0308(9) 0.0189(9) 0.0241(9) -0.0043(7) 0.0010(7) 0.0027(8)
C208 0.0226(8) 0.0193(9) 0.0228(8) -0.0024(7) 0.0013(7) -0.0011(7)
C209 0.0299(9) 0.0197(9) 0.0263(9) -0.0015(7) 0.0031(7) 0.0029(7)
C210 0.0364(10) 0.0232(10) 0.0271(9) 0.0020(8) 0.0056(8) 0.0050(8)
C211 0.0341(10) 0.0199(9) 0.0353(10) 0.0016(8) 0.0083(8) -0.0019(8)
C212 0.0228(8) 0.0208(9) 0.0273(9) -0.0014(7) 0.0016(7) -0.0022(7)
C213 0.0238(8) 0.0209(9) 0.0239(9) 0.0010(7) 0.0031(7) -0.0037(7)
C214 0.0204(8) 0.0231(9) 0.0255(9) 0.0025(7) 0.0023(7) -0.0004(7)
C215 0.0223(8) 0.0222(9) 0.0218(8) 0.0017(7) 0.0016(7) -0.0007(7)
C216 0.0234(9) 0.0340(11) 0.0270(9) -0.0056(8) -0.0026(7) 0.0045(8)
C217 0.0243(8) 0.0310(10) 0.0218(8) -0.0026(8) -0.0029(7) 0.0024(8)
C218 0.0220(8) 0.0218(9) 0.0202(8) -0.0005(7) 0.0016(7) -0.0019(7)
C219 0.0235(9) 0.0235(9) 0.0205(8) 0.0008(7) 0.0018(7) -0.0017(7)
C220 0.0301(10) 0.0344(11) 0.0294(10) -0.0105(9) 0.0004(8) 0.0003(9)
C221 0.0386(11) 0.0372(12) 0.0333(10) -0.0120(9) 0.0027(9) 0.0011(9)
C222 0.0358(11) 0.0255(10) 0.0317(10) -0.0060(8) 0.0037(8) 0.0013(8)
C223 0.0311(9) 0.0209(9) 0.0248(9) 0.0015(7) 0.0048(7) 0.0032(8)
C224 0.0291(9) 0.0285(10) 0.0246(9) -0.0008(8) -0.0007(7) 0.0074(8)
C225 0.0285(9) 0.0275(10) 0.0237(9) -0.0017(7) -0.0027(7) 0.0068(8)
C226 0.0213(8) 0.0209(9) 0.0202(8) 0.0018(7) 0.0011(6) 0.0000(7)
C227 0.0236(8) 0.0195(9) 0.0220(8) 0.0028(7) 0.0018(7) -0.0005(7)
C228 0.0228(8) 0.0279(10) 0.0262(9) 0.0001(8) -0.0016(7) 0.0034(7)
C229 0.0248(9) 0.0287(10) 0.0248(9) -0.0033(8) -0.0032(7) -0.0008(8)
C230 0.0421(13) 0.0628(17) 0.0364(12) 0.0132(11) 0.0025(10) 0.0116(12)
C231 0.117(3) 0.0194(11) 0.0434(13) -0.0018(10) 0.0292(15) -0.0013(13)
C232 0.0549(13) 0.0240(10) 0.0387(11) 0.0058(9) 0.0107(10) 0.0006(10)

loop_
_atom_type_symbol
_atom_type_description
_atom_type_scat_dispersion_real
_atom_type_scat_dispersion_imag
_atom_type_scat_source
C C 0.0181 0.0091 'International Tables Vol C Tables 4.2.6.8 and 6.1.1.4'
H H 0.0000 0.0000 'International Tables Vol C Tables 4.2.6.8 and 6.1.1.4'
O O 0.0492 0.0322 'International Tables Vol C Tables 4.2.6.8 and 6.1.1.4'

loop_
_exptl_crystal_face_index_h
_exptl_crystal_face_index_k
_exptl_crystal_face_index_l
_exptl_crystal_face_perp_dist
-5 4 1 0.0761
-1 0 16 0.0209
5 -4 0 0.0841
1 0 -16 0.0263
4 4 2 0.0758
-3 5 3 0.0836
-9 0 0 0.0319
-1 -5 -3 0.0668
9 0 0 0.0565
3 4 -6 0.0683
4 0 -15 0.0322
2 2 -14 0.0391

loop_
_geom_angle_atom_site_label_1
_geom_angle_atom_site_label_2
_geom_angle_atom_site_label_3
_geom_angle
C102 C101 H101 119.7
C102 C101 C106 120.61(19)
C106 C101 H101 119.7
C101 C102 H102 120.1
C103 C102 C101 119.8(2)
C103 C102 H102 120.1
C102 C103 H103 119.9
C102 C103 C104 120.3(2)
C104 C103 H103 119.9
C103 C104 H104 119.9
C103 C104 C105 120.3(2)
C105 C104 H104 119.9
C104 C105 H105 120.1
C104 C105 C106 119.83(19)
C106 C105 H105 120.1
C101 C106 C107 117.78(17)
C105 C106 C101 119.19(18)
C105 C106 C107 123.03(17)
O11 C107 C106 120.01(17)
O11 C107 C108 121.48(17)
C106 C107 C108 118.51(16)
C107 C108 H108 109.0
C107 C108 C109 111.01(15)
C107 C108 C112 112.96(14)
C109 C108 H108 109.0
C112 C108 H108 109.0
C112 C108 C109 105.89(15)
C108 C109 H10A 110.4
C108 C109 H10B 110.4
H10A C109 H10B 108.6
C110 C109 C108 106.63(14)
C110 C109 H10A 110.4
C110 C109 H10B 110.4
C111 C110 C109 102.19(15)
C130 C110 C109 111.34(16)
C130 C110 C111 111.98(16)
C131 C110 C109 111.30(17)
C131 C110 C111 110.91(15)
C131 C110 C130 109.02(16)
C110 C111 H11A 110.7
C110 C111 H11B 110.7
C110 C111 C112 105.26(15)
H11A C111 H11B 108.8
C112 C111 H11A 110.7
C112 C111 H11B 110.7
C108 C112 H112 108.1
C111 C112 C108 103.85(14)
C111 C112 H112 108.1
C113 C112 C108 114.12(15)
C113 C112 C111 114.35(14)
C113 C112 H112 108.1
C114 C113 C112 121.18(16)
C114 C113 C129 117.28(16)
C129 C113 C112 121.50(16)
C113 C114 H114 118.6
C113 C114 C115 122.84(16)
C115 C114 H114 118.6
C114 C115 C116 118.66(16)
C114 C115 C127 119.47(16)
C127 C115 C116 121.86(16)
C115 C116 H11C 109.1
C115 C116 H11D 109.1
C115 C116 C117 112.53(15)
H11C C116 H11D 107.8
C117 C116 H11C 109.1
C117 C116 H11D 109.1
C116 C117 H11E 109.8
C116 C117 H11F 109.8
C116 C117 C118 109.46(15)
H11E C117 H11F 108.2
C118 C117 H11E 109.8
C118 C117 H11F 109.8
C117 C118 H118 108.9
C117 C118 C126 108.97(14)
C119 C118 C117 113.34(14)
C119 C118 H118 108.9
C119 C118 C126 107.85(13)
C126 C118 H118 108.9
C118 C119 H119 105.9
C118 C119 C120 121.25(14)
C118 C119 C123 112.62(14)
C120 C119 H119 105.9
C120 C119 C123 104.24(14)
C123 C119 H119 105.9
C119 C120 H12A 111.3
C119 C120 H12B 111.3
C119 C120 C121 102.11(14)
H12A C120 H12B 109.2
C121 C120 H12A 111.3
C121 C120 H12B 111.3
C120 C121 H12C 110.6
C120 C121 H12D 110.6
H12C C121 H12D 108.8
C122 C121 C120 105.48(15)
C122 C121 H12C 110.6
C122 C121 H12D 110.6
O12 C122 C121 124.85(18)
O12 C122 C123 126.62(18)
C123 C122 C121 108.51(15)
C119 C123 C132 113.57(15)
C122 C123 C119 99.55(14)
C122 C123 C124 116.60(15)
C122 C123 C132 105.39(16)
C124 C123 C119 110.11(15)
C124 C123 C132 111.18(15)
C123 C124 H12E 109.6
C123 C124 H12F 109.6
C123 C124 C125 110.35(14)
H12E C124 H12F 108.1
C125 C124 H12E 109.6
C125 C124 H12F 109.6
C124 C125 H12G 109.2
C124 C125 H12H 109.2
H12G C125 H12H 107.9
C126 C125 C124 112.04(14)
C126 C125 H12G 109.2
C126 C125 H12H 109.2
C118 C126 H126 106.1
C125 C126 C118 111.49(14)
C125 C126 H126 106.1
C127 C126 C118 112.18(13)
C127 C126 C125 114.18(14)
C127 C126 H126 106.1
C115 C127 C126 121.00(15)
C128 C127 C115 117.69(16)
C128 C127 C126 121.13(15)
C127 C128 H128 119.1
C129 C128 C127 121.82(16)
C129 C128 H128 119.1
C113 C129 H129 119.6
C128 C129 C113 120.88(16)
C128 C129 H129 119.6
C110 C130 H13A 109.5
C110 C130 H13B 109.5
C110 C130 H13C 109.5
H13A C130 H13B 109.5
H13A C130 H13C 109.5
H13B C130 H13C 109.5
C110 C131 H13D 109.5
C110 C131 H13E 109.5
C110 C131 H13F 109.5
H13D C131 H13E 109.5
H13D C131 H13F 109.5
H13E C131 H13F 109.5
C123 C132 H13G 109.5
C123 C132 H13H 109.5
C123 C132 H13I 109.5
H13G C132 H13H 109.5
H13G C132 H13I 109.5
H13H C132 H13I 109.5
C202 C201 H201 119.8
C202 C201 C206 120.4(2)
C206 C201 H201 119.8
C201 C202 H202 119.9
C203 C202 C201 120.2(2)
C203 C202 H202 119.9
C202 C203 H203 119.9
C202 C203 C204 120.1(2)
C204 C203 H203 119.9
C203 C204 H204 120.0
C203 C204 C205 120.0(2)
C205 C204 H204 120.0
C204 C205 H205 119.7
C204 C205 C206 120.6(2)
C206 C205 H205 119.7
C201 C206 C207 118.44(19)
C205 C206 C201 118.72(19)
C205 C206 C207 122.82(17)
O21 C207 C206 119.66(18)
O21 C207 C208 121.93(18)
C206 C207 C208 118.41(16)
C207 C208 H208 109.4
C207 C208 C209 113.08(14)
C207 C208 C212 113.42(15)
C209 C208 H208 109.4
C209 C208 C212 102.03(14)
C212 C208 H208 109.4
C208 C209 H20A 110.9
C208 C209 H20B 110.9
C208 C209 C210 104.45(14)
H20A C209 H20B 108.9
C210 C209 H20A 110.9
C210 C209 H20B 110.9
C211 C210 C209 104.08(15)
C230 C210 C209 109.17(18)
C230 C210 C211 108.69(17)
C231 C210 C209 111.27(17)
C231 C210 C211 113.1(2)
C231 C210 C230 110.3(2)
C210 C211 H21A 110.1
C210 C211 H21B 110.1
C210 C211 C212 107.83(15)
H21A C211 H21B 108.5
C212 C211 H21A 110.1
C212 C211 H21B 110.1
C208 C212 C211 103.81(15)
C208 C212 H212 108.3
C211 C212 H212 108.3
C213 C212 C208 113.88(15)
C213 C212 C211 114.10(15)
C213 C212 H212 108.3
C214 C213 C212 121.17(16)
C229 C213 C212 121.04(16)
C229 C213 C214 117.78(17)
C213 C214 H214 118.8
C213 C214 C215 122.36(17)
C215 C214 H214 118.8
C214 C215 C216 118.44(16)
C214 C215 C227 119.59(17)
C227 C215 C216 121.97(17)
C215 C216 H21C 109.0
C215 C216 H21D 109.0
C215 C216 C217 113.10(15)
H21C C216 H21D 107.8
C217 C216 H21C 109.0
C217 C216 H21D 109.0
C216 C217 H21E 109.6
C216 C217 H21F 109.6
C216 C217 C218 110.11(15)
H21E C217 H21F 108.2
C218 C217 H21E 109.6
C218 C217 H21F 109.6
C217 C218 H218 108.9
C217 C218 C226 109.49(15)
C219 C218 C217 112.90(14)
C219 C218 H218 108.9
C219 C218 C226 107.75(14)
C226 C218 H218 108.9
C218 C219 H219 105.9
C218 C219 C220 120.36(15)
C218 C219 C223 113.15(14)
C220 C219 H219 105.9
C220 C219 C223 104.54(16)
C223 C219 H219 105.9
C219 C220 H22A 111.4
C219 C220 H22B 111.4
C219 C220 C221 101.80(16)
H22A C220 H22B 109.3
C221 C220 H22A 111.4
C221 C220 H22B 111.4
C220 C221 H22C 110.5
C220 C221 H22D 110.5
H22C C221 H22D 108.7
C222 C221 C220 106.02(16)
C222 C221 H22C 110.5
C222 C221 H22D 110.5
O22 C222 C221 125.46(19)
O22 C222 C223 126.62(19)
C223 C222 C221 107.92(16)
C219 C223 C232 113.58(17)
C222 C223 C219 99.94(15)
C222 C223 C224 117.13(16)
C222 C223 C232 104.55(16)
C224 C223 C219 109.93(16)
C224 C223 C232 111.31(16)
C223 C224 H22E 109.7
C223 C224 H22F 109.7
C223 C224 C225 109.88(15)
H22E C224 H22F 108.2
C225 C224 H22E 109.7
C225 C224 H22F 109.7
C224 C225 H22G 109.2
C224 C225 H22H 109.2
H22G C225 H22H 107.9
C226 C225 C224 112.08(15)
C226 C225 H22G 109.2
C226 C225 H22H 109.2
C218 C226 H226 106.1
C225 C226 C218 111.11(15)
C225 C226 H226 106.1
C227 C226 C218 112.26(14)
C227 C226 C225 114.60(14)
C227 C226 H226 106.1
C215 C227 C226 120.60(16)
C228 C227 C215 117.92(17)
C228 C227 C226 121.25(16)
C227 C228 H228 119.2
C229 C228 C227 121.63(17)
C229 C228 H228 119.2
C213 C229 C228 120.69(17)
C213 C229 H229 119.7
C228 C229 H229 119.7
C210 C230 H23A 109.5
C210 C230 H23B 109.5
C210 C230 H23C 109.5
H23A C230 H23B 109.5
H23A C230 H23C 109.5
H23B C230 H23C 109.5
C210 C231 H23D 109.5
C210 C231 H23E 109.5
C210 C231 H23F 109.5
H23D C231 H23E 109.5
H23D C231 H23F 109.5
H23E C231 H23F 109.5
C223 C232 H23G 109.5
C223 C232 H23H 109.5
C223 C232 H23I 109.5
H23G C232 H23H 109.5
H23G C232 H23I 109.5
H23H C232 H23I 109.5

loop_
_geom_bond_atom_site_label_1
_geom_bond_atom_site_label_2
_geom_bond_distance
O11 C107 1.217(2)
O12 C122 1.211(2)
C101 H101 0.9500
C101 C102 1.386(3)
C101 C106 1.400(3)
C102 H102 0.9500
C102 C103 1.381(3)
C103 H103 0.9500
C103 C104 1.389(3)
C104 H104 0.9500
C104 C105 1.391(3)
C105 H105 0.9500
C105 C106 1.395(3)
C106 C107 1.503(3)
C107 C108 1.518(2)
C108 H108 1.0000
C108 C109 1.565(3)
C108 C112 1.556(2)
C109 H10A 0.9900
C109 H10B 0.9900
C109 C110 1.539(3)
C110 C111 1.533(2)
C110 C130 1.532(3)
C110 C131 1.528(3)
C111 H11A 0.9900
C111 H11B 0.9900
C111 C112 1.539(3)
C112 H112 1.0000
C112 C113 1.516(2)
C113 C114 1.389(3)
C113 C129 1.392(3)
C114 H114 0.9500
C114 C115 1.394(3)
C115 C116 1.519(2)
C115 C127 1.407(2)
C116 H11C 0.9900
C116 H11D 0.9900
C116 C117 1.525(3)
C117 H11E 0.9900
C117 H11F 0.9900
C117 C118 1.527(2)
C118 H118 1.0000
C118 C119 1.519(2)
C118 C126 1.543(2)
C119 H119 1.0000
C119 C120 1.536(2)
C119 C123 1.541(2)
C120 H12A 0.9900
C120 H12B 0.9900
C120 C121 1.545(2)
C121 H12C 0.9900
C121 H12D 0.9900
C121 C122 1.527(3)
C122 C123 1.517(2)
C123 C124 1.524(2)
C123 C132 1.542(3)
C124 H12E 0.9900
C124 H12F 0.9900
C124 C125 1.538(2)
C125 H12G 0.9900
C125 H12H 0.9900
C125 C126 1.537(2)
C126 H126 1.0000
C126 C127 1.524(2)
C127 C128 1.398(2)
C128 H128 0.9500
C128 C129 1.389(3)
C129 H129 0.9500
C130 H13A 0.9800
C130 H13B 0.9800
C130 H13C 0.9800
C131 H13D 0.9800
C131 H13E 0.9800
C131 H13F 0.9800
C132 H13G 0.9800
C132 H13H 0.9800
C132 H13I 0.9800
O21 C207 1.212(2)
O22 C222 1.214(3)
C201 H201 0.9500
C201 C202 1.384(3)
C201 C206 1.398(3)
C202 H202 0.9500
C202 C203 1.376(4)
C203 H203 0.9500
C203 C204 1.383(4)
C204 H204 0.9500
C204 C205 1.384(3)
C205 H205 0.9500
C205 C206 1.389(3)
C206 C207 1.509(3)
C207 C208 1.519(3)
C208 H208 1.0000
C208 C209 1.539(2)
C208 C212 1.540(2)
C209 H20A 0.9900
C209 H20B 0.9900
C209 C210 1.546(3)
C210 C211 1.539(3)
C210 C230 1.538(3)
C210 C231 1.507(3)
C211 H21A 0.9900
C211 H21B 0.9900
C211 C212 1.545(3)
C212 H212 1.0000
C212 C213 1.513(3)
C213 C214 1.390(3)
C213 C229 1.388(3)
C214 H214 0.9500
C214 C215 1.394(3)
C215 C216 1.519(3)
C215 C227 1.404(2)
C216 H21C 0.9900
C216 H21D 0.9900
C216 C217 1.520(2)
C217 H21E 0.9900
C217 H21F 0.9900
C217 C218 1.525(3)
C218 H218 1.0000
C218 C219 1.519(2)
C218 C226 1.545(2)
C219 H219 1.0000
C219 C220 1.532(3)
C219 C223 1.540(3)
C220 H22A 0.9900
C220 H22B 0.9900
C220 C221 1.541(3)
C221 H22C 0.9900
C221 H22D 0.9900
C221 C222 1.533(3)
C222 C223 1.515(3)
C223 C224 1.519(3)
C223 C232 1.541(3)
C224 H22E 0.9900
C224 H22F 0.9900
C224 C225 1.542(3)
C225 H22G 0.9900
C225 H22H 0.9900
C225 C226 1.537(2)
C226 H226 1.0000
C226 C227 1.525(2)
C227 C228 1.396(3)
C228 H228 0.9500
C228 C229 1.390(3)
C229 H229 0.9500
C230 H23A 0.9800
C230 H23B 0.9800
C230 H23C 0.9800
C231 H23D 0.9800
C231 H23E 0.9800
C231 H23F 0.9800
C232 H23G 0.9800
C232 H23H 0.9800
C232 H23I 0.9800

loop_
_geom_torsion_atom_site_label_1
_geom_torsion_atom_site_label_2
_geom_torsion_atom_site_label_3
_geom_torsion_atom_site_label_4
_geom_torsion
O11 C107 C108 C109 -98.0(2)
O11 C107 C108 C112 20.7(2)
O12 C122 C123 C119 147.2(2)
O12 C122 C123 C124 28.9(3)
O12 C122 C123 C132 -95.0(3)
C101 C102 C103 C104 -0.3(4)
C101 C106 C107 O11 -9.7(3)
C101 C106 C107 C108 171.39(17)
C102 C101 C106 C105 0.9(3)
C102 C101 C106 C107 -178.81(19)
C102 C103 C104 C105 0.3(4)
C103 C104 C105 C106 0.3(3)
C104 C105 C106 C101 -0.9(3)
C104 C105 C106 C107 178.80(19)
C105 C106 C107 O11 170.53(19)
C105 C106 C107 C108 -8.4(3)
C106 C101 C102 C103 -0.3(3)
C106 C107 C108 C109 80.84(19)
C106 C107 C108 C112 -160.39(15)
C107 C108 C109 C110 114.37(17)
C107 C108 C112 C111 -137.90(15)
C107 C108 C112 C113 96.96(18)
C108 C109 C110 C111 29.90(19)
C108 C109 C110 C130 149.61(16)
C108 C109 C110 C131 -88.53(19)
C108 C112 C113 C114 61.2(2)
C108 C112 C113 C129 -121.05(18)
C109 C108 C112 C111 -16.20(18)
C109 C108 C112 C113 -141.34(16)
C109 C110 C111 C112 -40.71(18)
C110 C111 C112 C108 35.59(17)
C110 C111 C112 C113 160.59(15)
C111 C112 C113 C114 -58.2(2)
C111 C112 C113 C129 119.58(18)
C112 C108 C109 C110 -8.58(19)
C112 C113 C114 C115 176.17(17)
C112 C113 C129 C128 -177.04(17)
C113 C114 C115 C116 -177.49(17)
C113 C114 C115 C127 1.3(3)
C114 C113 C129 C128 0.8(3)
C114 C115 C116 C117 160.15(18)
C114 C115 C127 C126 -175.17(16)
C114 C115 C127 C128 0.0(3)
C115 C116 C117 C118 49.6(2)
C115 C127 C128 C129 -0.9(3)
C116 C115 C127 C126 3.6(3)
C116 C115 C127 C128 178.77(17)
C116 C117 C118 C119 173.29(15)
C116 C117 C118 C126 -66.62(19)
C117 C118 C119 C120 -56.0(2)
C117 C118 C119 C123 179.61(15)
C117 C118 C126 C125 179.97(14)
C117 C118 C126 C127 50.48(19)
C118 C119 C120 C121 -168.84(16)
C118 C119 C123 C122 177.61(14)
C118 C119 C123 C124 -59.35(19)
C118 C119 C123 C132 66.07(19)
C118 C126 C127 C115 -19.8(2)
C118 C126 C127 C128 165.22(16)
C119 C118 C126 C125 -56.60(18)
C119 C118 C126 C127 173.91(14)
C119 C120 C121 C122 20.31(19)
C119 C123 C124 C125 55.0(2)
C120 C119 C123 C122 44.32(17)
C120 C119 C123 C124 167.36(14)
C120 C119 C123 C132 -67.21(18)
C120 C121 C122 O12 -171.3(2)
C120 C121 C122 C123 7.2(2)
C121 C122 C123 C119 -31.31(19)
C121 C122 C123 C124 -149.62(17)
C121 C122 C123 C132 86.52(19)
C122 C123 C124 C125 167.35(16)
C123 C119 C120 C121 -40.66(17)
C123 C124 C125 C126 -54.5(2)
C124 C125 C126 C118 55.98(19)
C124 C125 C126 C127 -175.59(14)
C125 C126 C127 C115 -147.84(17)
C125 C126 C127 C128 37.1(2)
C126 C118 C119 C120 -176.74(15)
C126 C118 C119 C123 58.88(18)
C126 C127 C128 C129 174.32(17)
C127 C115 C116 C117 -18.6(3)
C127 C128 C129 C113 0.4(3)
C129 C113 C114 C115 -1.7(3)
C130 C110 C111 C112 -159.97(16)
C131 C110 C111 C112 78.00(19)
C132 C123 C124 C125 -71.8(2)
O21 C207 C208 C209 -101.6(2)
O21 C207 C208 C212 14.0(2)
O22 C222 C223 C219 149.4(2)
O22 C222 C223 C224 30.8(3)
O22 C222 C223 C232 -92.9(3)
C201 C202 C203 C204 0.5(4)
C201 C206 C207 O21 -5.2(3)
C201 C206 C207 C208 175.33(16)
C202 C201 C206 C205 -0.6(3)
C202 C201 C206 C207 -178.99(19)
C202 C203 C204 C205 -0.1(4)
C203 C204 C205 C206 -0.7(3)
C204 C205 C206 C201 1.0(3)
C204 C205 C206 C207 179.32(19)
C205 C206 C207 O21 176.47(19)
C205 C206 C207 C208 -3.0(3)
C206 C201 C202 C203 -0.2(3)
C206 C207 C208 C209 77.9(2)
C206 C207 C208 C212 -166.55(15)
C207 C208 C209 C210 164.37(16)
C207 C208 C212 C211 -159.69(15)
C207 C208 C212 C213 75.66(19)
C208 C209 C210 C211 -29.69(19)
C208 C209 C210 C230 86.22(19)
C208 C209 C210 C231 -151.8(2)
C208 C212 C213 C214 59.9(2)
C208 C212 C213 C229 -121.32(19)
C209 C208 C212 C211 -37.75(17)
C209 C208 C212 C213 -162.40(15)
C209 C210 C211 C212 5.9(2)
C210 C211 C212 C208 19.9(2)
C210 C211 C212 C213 144.42(16)
C211 C212 C213 C214 -59.0(2)
C211 C212 C213 C229 119.73(19)
C212 C208 C209 C210 42.19(18)
C212 C213 C214 C215 177.96(17)
C212 C213 C229 C228 -177.35(18)
C213 C214 C215 C216 179.04(17)
C213 C214 C215 C227 -0.9(3)
C214 C213 C229 C228 1.4(3)
C214 C215 C216 C217 160.01(17)
C214 C215 C227 C226 -172.54(16)
C214 C215 C227 C228 2.0(3)
C215 C216 C217 C218 48.1(2)
C215 C227 C228 C229 -1.4(3)
C216 C215 C227 C226 7.5(3)
C216 C215 C227 C228 -177.98(18)
C216 C217 C218 C219 175.52(15)
C216 C217 C218 C226 -64.44(19)
C217 C218 C219 C220 -55.9(2)
C217 C218 C219 C223 179.52(15)
C217 C218 C226 C225 -179.43(14)
C217 C218 C226 C227 50.76(19)
C218 C219 C220 C221 -169.09(17)
C218 C219 C223 C222 176.85(15)
C218 C219 C223 C224 -59.4(2)
C218 C219 C223 C232 66.1(2)
C218 C226 C227 C215 -23.0(2)
C218 C226 C227 C228 162.72(17)
C219 C218 C226 C225 -56.29(19)
C219 C218 C226 C227 173.90(14)
C219 C220 C221 C222 20.7(2)
C219 C223 C224 C225 55.4(2)
C220 C219 C223 C222 44.10(18)
C220 C219 C223 C224 167.87(15)
C220 C219 C223 C232 -66.67(19)
C220 C221 C222 O22 -173.5(2)
C220 C221 C222 C223 6.4(2)
C221 C222 C223 C219 -30.5(2)
C221 C222 C223 C224 -149.08(18)
C221 C222 C223 C232 87.2(2)
C222 C223 C224 C225 168.43(17)
C223 C219 C220 C221 -40.58(19)
C223 C224 C225 C226 -55.7(2)
C224 C225 C226 C218 56.7(2)
C224 C225 C226 C227 -174.70(15)
C225 C226 C227 C215 -150.94(17)
C225 C226 C227 C228 34.7(2)
C226 C218 C219 C220 -176.97(16)
C226 C218 C219 C223 58.49(19)
C226 C227 C228 C229 173.09(17)
C227 C215 C216 C217 -20.0(3)
C227 C228 C229 C213 -0.3(3)
C229 C213 C214 C215 -0.8(3)
C230 C210 C211 C212 -110.3(2)
C231 C210 C211 C212 126.8(2)
C232 C223 C224 C225 -71.4(2)

loop_
_exptl_oxdiff_crystal_face_indexfrac_h
_exptl_oxdiff_crystal_face_indexfrac_k
_exptl_oxdiff_crystal_face_indexfrac_l
_exptl_oxdiff_crystal_face_x
_exptl_oxdiff_crystal_face_y
_exptl_oxdiff_crystal_face_z
-4.7713 4.1775 1.3381 -0.0116 -0.0503 0.9987
-1.2903 0.0574 15.9892 0.2278 0.9502 0.2126
4.7215 -4.2117 -0.1904 0.0283 0.1197 -0.9924
1.0727 0.1402 -16.0310 -0.2299 -0.9588 -0.1667
4.1253 4.3436 2.4290 -0.8631 0.2069 0.4606
-2.7979 4.7064 2.5061 -0.2496 0.0600 0.9665
-8.5605 -0.3943 -0.3622 0.8506 -0.2038 0.4846
-1.4106 -4.8955 -2.6816 0.6672 -0.1600 -0.7275
8.5913 -0.0781 0.1063 -0.8020 0.1921 -0.5656
3.0001 4.0008 -5.9979 -0.7774 -0.3306 0.4140
4.0009 -0.0003 -14.9974 -0.4833 -0.8315 -0.3705
2.0008 2.0000 -13.9969 -0.5133 -0.8275 0.0920
